data_2016160
loop_
_publ_author_name
'Zhen-Feng Zhang'
'Dong-Chao Wang'
'Jian-Ge Wang'
'Gui-Rong Qu'

_publ_section_title
;
 Two <i>N</i>,<i>N</i>'-diaryl-2,2,2-trichloroethane-1,1-diamines:
 hydrogen-bonded supramolecular structures in one and two dimensions
;
_journal_coeditor_code HJ3039
_journal_issue 9
_journal_name_full 'Acta Crystallographica Section C'
_journal_page_first o524
_journal_page_last o527
_journal_paper_doi 10.1107/S0108270107034956
_journal_volume 63
_journal_year 2007
_chemical_formula_iupac 'C16 H17 Cl3 N2'
_chemical_formula_moiety 'C16 H17 Cl3 N2'
_chemical_formula_sum 'C16 H17 Cl3 N2'
_chemical_formula_weight 343.67
_chemical_name_common N-(1-(p-toluidino)-2,2,2-trichloroethyl)-4-methylbenzenamine
_chemical_name_systematic
;
2,2,2-trichloro-<i>N</i>,<i>N</i>'-bis(4-methylphenyl)ethane-1,1-diamine
;
_space_group_IT_number 14
_symmetry_cell_setting monoclinic
_symmetry_space_group_name_Hall '-P 2yn'
_symmetry_space_group_name_H-M 'P 1 21/n 1'
_atom_sites_solution_hydrogens geom
_atom_sites_solution_primary direct
_atom_sites_solution_secondary difmap
_audit_creation_method SHELXL-97
_cell_angle_alpha 90.00
_cell_angle_beta 96.9920(10)
_cell_angle_gamma 90.00
_cell_formula_units_Z 4
_cell_length_a 5.9238(7)
_cell_length_b 14.6193(16)
_cell_length_c 19.093(2)
_cell_measurement_reflns_used 3912
_cell_measurement_temperature 291(2)
_cell_measurement_theta_max 26.62
_cell_measurement_theta_min 2.56
_cell_volume 1641.2(3)
_computing_cell_refinement 'SAINT (Bruker, 1997)'
_computing_data_collection 'SMART (Bruker, 1997)'
_computing_data_reduction SAINT
_computing_molecular_graphics 'SHELXTL (Sheldrick, 1997b)'
_computing_publication_material SHELXTL
_computing_structure_refinement 'SHELXL97 (Sheldrick, 1997a)'
_computing_structure_solution 'SHELXS97 (Sheldrick, 1997a)'
_diffrn_ambient_temperature 291(2)
_diffrn_measured_fraction_theta_full 0.997
_diffrn_measured_fraction_theta_max 0.997
_diffrn_measurement_device_type 'Bruker SMART CCD area-detector'
_diffrn_measurement_method 'phi and omega scans'
_diffrn_radiation_monochromator graphite
_diffrn_radiation_source 'fine-focus sealed tube'
_diffrn_radiation_type MoK\a
_diffrn_radiation_wavelength 0.71073
_diffrn_reflns_av_R_equivalents 0.0213
_diffrn_reflns_av_sigmaI/netI 0.0226
_diffrn_reflns_limit_h_max 7
_diffrn_reflns_limit_h_min -7
_diffrn_reflns_limit_k_max 18
_diffrn_reflns_limit_k_min -18
_diffrn_reflns_limit_l_max 24
_diffrn_reflns_limit_l_min -24
_diffrn_reflns_number 11838
_diffrn_reflns_theta_full 27.50
_diffrn_reflns_theta_max 27.50
_diffrn_reflns_theta_min 2.56
_exptl_absorpt_coefficient_mu 0.553
_exptl_absorpt_correction_T_max 0.8714
_exptl_absorpt_correction_T_min 0.7934
_exptl_absorpt_correction_type multi-scan
_exptl_absorpt_process_details '(SADABS; Sheldrick, 1997a)'
_exptl_crystal_colour colourless
_exptl_crystal_density_diffrn 1.391
_exptl_crystal_density_method 'not measured'
_exptl_crystal_description flake
_exptl_crystal_F_000 712
_exptl_crystal_size_max 0.44
_exptl_crystal_size_mid 0.35
_exptl_crystal_size_min 0.26
_refine_diff_density_max 0.259
_refine_diff_density_min -0.336
_refine_ls_extinction_method none
_refine_ls_goodness_of_fit_ref 1.030
_refine_ls_hydrogen_treatment mixed
_refine_ls_matrix_type full
_refine_ls_number_parameters 200
_refine_ls_number_reflns 3756
_refine_ls_number_restraints 0
_refine_ls_restrained_S_all 1.030
_refine_ls_R_factor_all 0.0507
_refine_ls_R_factor_gt 0.0378
_refine_ls_shift/su_max 0.000
_refine_ls_shift/su_mean 0.000
_refine_ls_structure_factor_coef Fsqd
_refine_ls_weighting_details 'calc w=1/[\s^2^(Fo^2^)+(0.0426P)^2^+0.5540P] where P=(Fo^2^+2Fc^2^)/3'
_refine_ls_weighting_scheme calc
_refine_ls_wR_factor_gt 0.0917
_refine_ls_wR_factor_ref 0.0992
_reflns_number_gt 2955
_reflns_number_total 3756
_reflns_threshold_expression >2sigma(I)
_cod_data_source_file hj3039.cif
_cod_data_source_block II
_cod_original_sg_symbol_H-M 'P 21/n'
_cod_database_code 2016160

loop_
_symmetry_equiv_pos_as_xyz
'x, y, z'
'-x+1/2, y+1/2, -z+1/2'
'-x, -y, -z'
'x-1/2, -y-1/2, z-1/2'

loop_
_atom_site_type_symbol
_atom_site_label
_atom_site_fract_x
_atom_site_fract_y
_atom_site_fract_z
_atom_site_U_iso_or_equiv
_atom_site_adp_type
_atom_site_calc_flag
_atom_site_refinement_flags
_atom_site_occupancy
Cl Cl1 -0.08280(9) -0.09977(4) 0.04411(3) 0.05775(16) Uani d . 1
Cl Cl2 -0.19299(8) -0.13076(4) 0.18383(3) 0.05699(16) Uani d . 1
Cl Cl3 0.23639(8) -0.19339(3) 0.14612(4) 0.06536(18) Uani d . 1
N N1 0.2129(3) -0.01115(12) 0.23320(9) 0.0492(4) Uani d . 1
N N2 0.3127(3) 0.01075(12) 0.11558(10) 0.0495(4) Uani d . 1
C C1 0.1040(3) 0.03174(12) 0.28542(10) 0.0416(4) Uani d . 1
C C2 0.2082(3) 0.03005(14) 0.35451(11) 0.0521(5) Uani d . 1
H H2 0.3495 0.0021 0.3647 0.062 Uiso calc R 1
C C3 0.1062(4) 0.06897(15) 0.40834(11) 0.0581(5) Uani d . 1
H H3 0.1805 0.0668 0.4541 0.070 Uiso calc R 1
C C4 -0.1054(4) 0.11147(13) 0.39604(11) 0.0514(5) Uani d . 1
C C5 -0.2055(3) 0.11434(14) 0.32724(11) 0.0504(5) Uani d . 1
H H5 -0.3450 0.1436 0.3171 0.061 Uiso calc R 1
C C6 -0.1062(3) 0.07528(14) 0.27245(10) 0.0483(5) Uani d . 1
H H6 -0.1802 0.0781 0.2267 0.058 Uiso calc R 1
C C7 -0.2196(5) 0.15171(19) 0.45545(13) 0.0756(7) Uani d . 1
H H7A -0.1402 0.2060 0.4726 0.113 Uiso calc R 1
H H7B -0.2169 0.1079 0.4930 0.113 Uiso calc R 1
H H7C -0.3744 0.1668 0.4385 0.113 Uiso calc R 1
C C8 0.1371(3) -0.01025(12) 0.15874(10) 0.0416(4) Uani d . 1
H H8 0.0182 0.0364 0.1499 0.050 Uiso calc R 1
C C9 0.0315(3) -0.10421(12) 0.13430(10) 0.0438(4) Uani d . 1
C C10 0.4166(3) 0.09734(12) 0.11755(9) 0.0389(4) Uani d . 1
C C11 0.3454(3) 0.17078(13) 0.15532(10) 0.0451(4) Uani d . 1
H H11 0.2208 0.1645 0.1803 0.054 Uiso calc R 1
C C12 0.4596(3) 0.25352(13) 0.15593(11) 0.0477(4) Uani d . 1
H H12 0.4086 0.3023 0.1810 0.057 Uiso calc R 1
C C13 0.6474(3) 0.26591(13) 0.12033(10) 0.0456(4) Uani d . 1
C C14 0.7121(3) 0.19290(13) 0.08123(11) 0.0468(4) Uani d . 1
H H14 0.8349 0.1997 0.0557 0.056 Uiso calc R 1
C C15 0.5991(3) 0.11015(13) 0.07915(10) 0.0434(4) Uani d . 1
H H15 0.6454 0.0626 0.0519 0.052 Uiso calc R 1
C C16 0.7805(4) 0.35437(15) 0.12444(14) 0.0679(6) Uani d . 1
H H16A 0.8958 0.3525 0.1644 0.102 Uiso calc R 1
H H16B 0.6796 0.4047 0.1295 0.102 Uiso calc R 1
H H16C 0.8507 0.3621 0.0821 0.102 Uiso calc R 1
H H1D 0.344(4) -0.0256(15) 0.2444(11) 0.057(6) Uiso d . 1
H H2D 0.386(4) -0.0291(17) 0.1064(12) 0.062(7) Uiso d . 1

loop_
_atom_site_aniso_label
_atom_site_aniso_U_11
_atom_site_aniso_U_22
_atom_site_aniso_U_33
_atom_site_aniso_U_12
_atom_site_aniso_U_13
_atom_site_aniso_U_23
Cl1 0.0666(3) 0.0514(3) 0.0537(3) -0.0001(2) 0.0010(2) -0.0102(2)
Cl2 0.0428(3) 0.0583(3) 0.0709(4) -0.0075(2) 0.0113(2) 0.0059(2)
Cl3 0.0437(3) 0.0412(3) 0.1098(5) 0.0067(2) 0.0038(3) 0.0014(3)
N1 0.0354(8) 0.0605(10) 0.0502(10) 0.0077(7) -0.0008(7) -0.0031(8)
N2 0.0464(9) 0.0396(9) 0.0656(11) -0.0041(7) 0.0195(8) -0.0110(8)
C1 0.0385(9) 0.0384(9) 0.0468(10) -0.0020(7) 0.0006(8) 0.0007(8)
C2 0.0464(10) 0.0526(11) 0.0540(12) 0.0081(9) -0.0067(9) 0.0011(9)
C3 0.0649(13) 0.0597(13) 0.0458(11) 0.0069(10) -0.0091(10) -0.0010(10)
C4 0.0625(12) 0.0429(10) 0.0481(11) 0.0039(9) 0.0041(9) -0.0027(9)
C5 0.0473(10) 0.0475(11) 0.0560(12) 0.0086(8) 0.0044(9) 0.0037(9)
C6 0.0445(10) 0.0561(11) 0.0428(10) 0.0067(8) -0.0015(8) 0.0032(9)
C7 0.0898(18) 0.0788(17) 0.0581(14) 0.0217(14) 0.0086(13) -0.0107(12)
C8 0.0372(9) 0.0392(9) 0.0484(11) 0.0003(7) 0.0049(8) -0.0022(8)
C9 0.0361(9) 0.0399(9) 0.0549(11) 0.0020(7) 0.0038(8) 0.0010(8)
C10 0.0350(8) 0.0401(9) 0.0408(9) -0.0006(7) 0.0011(7) -0.0037(7)
C11 0.0401(9) 0.0454(10) 0.0512(11) -0.0016(8) 0.0110(8) -0.0061(8)
C12 0.0481(10) 0.0425(10) 0.0531(11) 0.0005(8) 0.0083(9) -0.0098(8)
C13 0.0451(10) 0.0420(10) 0.0490(11) -0.0045(8) 0.0027(8) -0.0013(8)
C14 0.0410(9) 0.0508(11) 0.0499(11) -0.0028(8) 0.0107(8) -0.0004(9)
C15 0.0429(9) 0.0430(10) 0.0450(10) 0.0030(8) 0.0080(8) -0.0073(8)
C16 0.0730(15) 0.0508(13) 0.0829(17) -0.0169(11) 0.0213(13) -0.0089(12)

loop_
_atom_type_symbol
_atom_type_description
_atom_type_scat_dispersion_real
_atom_type_scat_dispersion_imag
_atom_type_scat_source
C C 0.0033 0.0016 'International Tables Vol C Tables 4.2.6.8 and 6.1.1.4'
H H 0.0000 0.0000 'International Tables Vol C Tables 4.2.6.8 and 6.1.1.4'
N N 0.0061 0.0033 'International Tables Vol C Tables 4.2.6.8 and 6.1.1.4'
Cl Cl 0.1484 0.1585 'International Tables Vol C Tables 4.2.6.8 and 6.1.1.4'

loop_
_geom_angle_atom_site_label_1
_geom_angle_atom_site_label_2
_geom_angle_atom_site_label_3
_geom_angle
_geom_angle_publ_flag
C1 N1 C8 125.76(16) yes
C1 N1 H1D 116.1(16) yes
C8 N1 H1D 116.1(16) yes
C10 N2 C8 121.48(16) yes
C10 N2 H2D 115.7(18) yes
C8 N2 H2D 116.4(18) yes
C2 C1 C6 117.50(18) no
C2 C1 N1 118.62(16) yes
C6 C1 N1 123.87(17) yes
C3 C2 C1 121.16(18) no
C3 C2 H2 119.4 no
C1 C2 H2 119.4 no
C2 C3 C4 121.75(19) no
C2 C3 H3 119.1 no
C4 C3 H3 119.1 no
C5 C4 C3 116.69(19) no
C5 C4 C7 121.73(19) no
C3 C4 C7 121.58(19) no
C4 C5 C6 122.42(18) no
C4 C5 H5 118.8 no
C6 C5 H5 118.8 no
C5 C6 C1 120.46(18) no
C5 C6 H6 119.8 no
C1 C6 H6 119.8 no
C4 C7 H7A 109.5 no
C4 C7 H7B 109.5 no
H7A C7 H7B 109.5 no
C4 C7 H7C 109.5 no
H7A C7 H7C 109.5 no
H7B C7 H7C 109.5 no
N2 C8 N1 114.08(15) yes
N2 C8 C9 108.01(15) yes
N1 C8 C9 110.73(15) yes
N2 C8 H8 107.9 no
N1 C8 H8 107.9 no
C9 C8 H8 107.9 no
C8 C9 Cl2 109.55(13) no
C8 C9 Cl1 110.53(13) no
Cl2 C9 Cl1 107.75(9) no
C8 C9 Cl3 111.45(12) no
Cl2 C9 Cl3 108.54(10) no
Cl1 C9 Cl3 108.93(10) no
C11 C10 C15 118.36(16) no
C11 C10 N2 123.42(17) no
C15 C10 N2 118.22(16) yes
C12 C11 C10 120.05(18) no
C12 C11 H11 120.0 no
C10 C11 H11 120.0 no
C13 C12 C11 122.08(18) no
C13 C12 H12 119.0 no
C11 C12 H12 119.0 no
C14 C13 C12 117.13(17) no
C14 C13 C16 120.73(18) no
C12 C13 C16 122.12(18) no
C15 C14 C13 121.78(17) no
C15 C14 H14 119.1 no
C13 C14 H14 119.1 no
C14 C15 C10 120.52(17) no
C14 C15 H15 119.7 no
C10 C15 H15 119.7 no
C13 C16 H16A 109.5 no
C13 C16 H16B 109.5 no
H16A C16 H16B 109.5 no
C13 C16 H16C 109.5 no
H16A C16 H16C 109.5 no
H16B C16 H16C 109.5 no

loop_
_geom_bond_atom_site_label_1
_geom_bond_atom_site_label_2
_geom_bond_distance
_geom_bond_publ_flag
Cl1 C9 1.773(2) yes
Cl2 C9 1.7661(19) yes
Cl3 C9 1.7770(18) yes
N1 C1 1.400(2) yes
N1 C8 1.438(2) yes
N1 H1D 0.81(2) yes
N2 C10 1.406(2) yes
N2 C8 1.437(2) yes
N2 H2D 0.76(2) yes
C1 C2 1.387(3) no
C1 C6 1.393(2) no
C2 C3 1.377(3) no
C2 H2 0.9300 no
C3 C4 1.393(3) no
C3 H3 0.9300 no
C4 C5 1.375(3) no
C4 C7 1.509(3) no
C5 C6 1.384(3) no
C5 H5 0.9300 no
C6 H6 0.9300 no
C7 H7A 0.9600 no
C7 H7B 0.9600 no
C7 H7C 0.9600 no
C8 C9 1.557(2) yes
C8 H8 0.9800 no
C10 C11 1.387(2) no
C10 C15 1.391(3) no
C11 C12 1.385(3) no
C11 H11 0.9300 no
C12 C13 1.384(3) no
C12 H12 0.9300 no
C13 C14 1.383(3) no
C13 C16 1.512(3) no
C14 C15 1.381(3) ?
C14 H14 0.9300 no
C15 H15 0.9300 no
C16 H16A 0.9600 no
C16 H16B 0.9600 no
C16 H16C 0.9600 no

loop_
_geom_hbond_atom_site_label_D
_geom_hbond_atom_site_label_H
_geom_hbond_atom_site_label_A
_geom_hbond_site_symmetry_A
_geom_hbond_distance_DH
_geom_hbond_distance_HA
_geom_hbond_distance_DA
_geom_hbond_angle_DHA
N2 H2D Cl3 . 0.76(2) 2.70(2) 3.085(2) 113(2)
C14 H14 Cl1 3_655 0.93 2.93 3.699(2) 141
C15 H15 Cl1 1_655 0.93 2.88 3.705(3) 148

loop_
_cod_related_entry_id
_cod_related_entry_database
_cod_related_entry_code
1 ChemSpider 21133101
